data_2223100
loop_
_publ_author_name
'Qian, Heng-yu'
'Yin, Zhi-gang'
'Zhang, Chun-xia'
'Yao, Zhi-qiang'

_publ_section_title
;
 <i>N</i>'-(2-Furylmethylene)nicotinohydrazide
;
_journal_coeditor_code HG2558
_journal_issue 9
_journal_name_full 'Acta Crystallographica Section E'
_journal_page_first o2260
_journal_paper_doi 10.1107/S1600536809033698
_journal_volume 65
_journal_year 2009
_chemical_formula_iupac 'C11 H9 N3 O2'
_chemical_formula_moiety 'C11 H9 N3 O2'
_chemical_formula_sum 'C11 H9 N3 O2'
_chemical_formula_weight 215.21
_chemical_name_systematic
;
<i>N</i>'-(2-Furylmethylene)nicotinohydrazide
;
_space_group_IT_number 9
_symmetry_cell_setting monoclinic
_symmetry_space_group_name_Hall 'C -2yc'
_symmetry_space_group_name_H-M 'C 1 c 1'
_atom_sites_solution_hydrogens geom
_atom_sites_solution_primary direct
_atom_sites_solution_secondary difmap
_cell_angle_alpha 90.00
_cell_angle_beta 115.3260(10)
_cell_angle_gamma 90.00
_cell_formula_units_Z 8
_cell_length_a 17.4363(3)
_cell_length_b 16.9143(3)
_cell_length_c 7.96390(10)
_cell_measurement_reflns_used 2878
_cell_measurement_temperature 296(2)
_cell_measurement_theta_max 26.0
_cell_measurement_theta_min 2.4
_cell_volume 2123.00(6)
_computing_cell_refinement 'SAINT (Bruker, 1998)'
_computing_data_collection 'SMART (Bruker, 1998)'
_computing_data_reduction 'SAINT (Bruker, 1998)'
_computing_molecular_graphics 'SHELXTL (Sheldrick, 2008)'
_computing_publication_material 'SHELXTL (Sheldrick, 2008)'
_computing_structure_refinement 'SHELXL97 (Sheldrick, 2008)'
_computing_structure_solution 'SHELXS97 (Sheldrick, 2008)'
_diffrn_ambient_temperature 296(2)
_diffrn_measured_fraction_theta_full 0.998
_diffrn_measured_fraction_theta_max 0.998
_diffrn_measurement_device_type 'Bruker SMART CCD area-detector'
_diffrn_measurement_method \w
_diffrn_radiation_monochromator graphite
_diffrn_radiation_source 'fine-focus sealed tube'
_diffrn_radiation_type MoK\a
_diffrn_radiation_wavelength 0.71073
_diffrn_reflns_av_R_equivalents 0.0256
_diffrn_reflns_av_sigmaI/netI 0.0236
_diffrn_reflns_limit_h_max 15
_diffrn_reflns_limit_h_min -22
_diffrn_reflns_limit_k_max 21
_diffrn_reflns_limit_k_min -20
_diffrn_reflns_limit_l_max 10
_diffrn_reflns_limit_l_min -7
_diffrn_reflns_number 9336
_diffrn_reflns_theta_full 27.53
_diffrn_reflns_theta_max 27.53
_diffrn_reflns_theta_min 1.77
_exptl_absorpt_coefficient_mu 0.096
_exptl_absorpt_correction_T_max 0.981
_exptl_absorpt_correction_T_min 0.964
_exptl_absorpt_correction_type multi-scan
_exptl_absorpt_process_details '(SADABS; Bruker, 1998)'
_exptl_crystal_colour pink
_exptl_crystal_density_diffrn 1.347
_exptl_crystal_density_method 'not measured'
_exptl_crystal_description block
_exptl_crystal_F_000 896
_exptl_crystal_size_max 0.335
_exptl_crystal_size_mid 0.243
_exptl_crystal_size_min 0.149
_refine_diff_density_max 0.103
_refine_diff_density_min -0.158
_refine_ls_extinction_method none
_refine_ls_goodness_of_fit_ref 1.064
_refine_ls_hydrogen_treatment constr
_refine_ls_matrix_type full
_refine_ls_number_parameters 290
_refine_ls_number_reflns 2443
_refine_ls_number_restraints 2
_refine_ls_restrained_S_all 1.064
_refine_ls_R_factor_all 0.0490
_refine_ls_R_factor_gt 0.0346
_refine_ls_shift/su_max 0.006
_refine_ls_shift/su_mean 0.001
_refine_ls_structure_factor_coef Fsqd
_refine_ls_weighting_details 'calc w=1/[\s^2^(Fo^2^)+(0.0488P)^2^] where P=(Fo^2^+2Fc^2^)/3'
_refine_ls_weighting_scheme calc
_refine_ls_wR_factor_gt 0.0793
_refine_ls_wR_factor_ref 0.0860
_reflns_number_gt 1908
_reflns_number_total 2443
_reflns_threshold_expression I>2\s(I)
_cod_data_source_file hg2558.cif
_cod_data_source_block I
_cod_depositor_comments
;
The following automatic conversions were performed:
'_symmetry_cell_setting' value 'Monoclinic' changed to 'monoclinic'
according to '/home/saulius/struct/CIF-dictionaries/cif_core.dic'
dictionary named 'cif_core.dic' version 2.4.1 from 2010-06-29.

Automatic conversion script
Id: cif_fix_enum 1527 2010-12-29 10:47:43Z saulius 

The following automatic conversions were performed:

'_symmetry_cell_setting' value 'Monoclinic' changed to 'monoclinic'
according to /home/saulius/struct/CIF-dictionaries/cif_core.dic
dictionary named 'cif_core.dic' version 2.4.1 from 2010-06-29.

Automatic conversion script
Id: cif_fix_values 1715 2011-07-08 13:25:40Z adriana 
;
_cod_original_cell_volume 2122.99(6)
_cod_original_sg_symbol_H-M 'C c'
_cod_database_code 2223100
_cod_database_fobs_code 2223100

loop_
_symmetry_equiv_pos_as_xyz
'x, y, z'
'x, -y, z+1/2'
'x+1/2, y+1/2, z'
'x+1/2, -y+1/2, z+1/2'

loop_
_atom_site_type_symbol
_atom_site_label
_atom_site_fract_x
_atom_site_fract_y
_atom_site_fract_z
_atom_site_U_iso_or_equiv
_atom_site_adp_type
_atom_site_calc_flag
_atom_site_refinement_flags
_atom_site_occupancy
_atom_site_disorder_assembly
_atom_site_disorder_group
N N1 0.20002(12) 0.30973(11) 0.8151(3) 0.0512(4) Uani d . 1 . .
N N2 0.15397(11) 0.29763(11) 0.6278(2) 0.0500(4) Uani d . 1 . .
H H2A 0.1101 0.3262 0.5653 0.060 Uiso calc R 1 . .
O O4 0.52299(10) -0.06828(10) 0.4681(3) 0.0659(5) Uani d . 1 . .
N N4 0.45709(11) -0.21482(11) 0.4338(2) 0.0505(5) Uani d . 1 . .
N N5 0.40911(11) -0.14890(11) 0.3504(3) 0.0522(5) Uani d . 1 . .
H H5A 0.3552 -0.1532 0.2855 0.063 Uiso calc R 1 . .
C C6 0.17831(13) 0.24079(13) 0.5439(3) 0.0503(5) Uani d . 1 . .
C C17 0.44693(14) -0.07807(13) 0.3711(3) 0.0490(5) Uani d . 1 . .
O O1 0.27842(12) 0.33154(12) 1.1928(2) 0.0715(5) Uani d . 1 . .
O O2 0.23970(12) 0.19833(11) 0.6284(3) 0.0763(6) Uani d . 1 . .
C C7 0.12722(13) 0.23106(12) 0.3412(3) 0.0461(5) Uani d . 1 . .
O O3 0.53896(10) -0.35845(9) 0.5715(2) 0.0622(4) Uani d . 1 . .
C C18 0.39031(13) -0.01116(13) 0.2696(3) 0.0478(5) Uani d . 1 . .
C C15 0.45280(14) -0.35168(14) 0.4952(3) 0.0532(5) Uani d . 1 . .
C C5 0.17080(15) 0.36173(14) 0.8885(3) 0.0539(6) Uani d . 1 . .
H H5B 0.1217 0.3892 0.8143 0.065 Uiso calc R 1 . .
C C16 0.41431(15) -0.27691(14) 0.4225(3) 0.0553(6) Uani d . 1 . .
H H16A 0.3554 -0.2738 0.3644 0.066 Uiso calc R 1 . .
C C4 0.21241(16) 0.37849(14) 1.0833(4) 0.0572(6) Uani d . 1 . .
C C8 0.07516(16) 0.28882(14) 0.2286(3) 0.0589(6) Uani d . 1 . .
H H8A 0.0719 0.3366 0.2829 0.071 Uiso calc R 1 . .
N N3 0.02917(18) 0.28065(15) 0.0467(3) 0.0813(7) Uani d . 1 . .
C C21 0.28729(18) 0.10962(16) 0.0818(4) 0.0692(7) Uani d . 1 . .
H H21A 0.2520 0.1515 0.0195 0.083 Uiso calc R 1 . .
C C11 0.13288(17) 0.16115(14) 0.2577(4) 0.0650(7) Uani d . 1 . .
H H11A 0.1678 0.1206 0.3283 0.078 Uiso calc R 1 . .
N N6 0.26106(14) 0.03697(14) 0.0239(3) 0.0773(7) Uani d . 1 . .
C C14 0.41892(19) -0.42120(16) 0.5088(5) 0.0781(8) Uani d . 1 . .
H H14A 0.3614 -0.4324 0.4666 0.094 Uiso calc R 1 . .
C C19 0.41546(17) 0.06558(14) 0.3224(4) 0.0628(6) Uani d . 1 . .
H H19A 0.4676 0.0759 0.4214 0.075 Uiso calc R 1 . .
C C22 0.31279(16) -0.02186(15) 0.1181(4) 0.0651(7) Uani d . 1 . .
H H22A 0.2956 -0.0734 0.0793 0.078 Uiso calc R 1 . .
C C3 0.1971(2) 0.43309(15) 1.1883(5) 0.0737(8) Uani d . 1 . .
H H3B 0.1554 0.4720 1.1465 0.088 Uiso calc R 1 . .
C C9 0.0358(2) 0.2127(2) -0.0274(4) 0.0796(8) Uani d . 1 . .
H H9A 0.0036 0.2059 -0.1543 0.095 Uiso calc R 1 . .
C C20 0.36299(19) 0.12676(15) 0.2276(4) 0.0705(7) Uani d . 1 . .
H H20A 0.3788 0.1789 0.2621 0.085 Uiso calc R 1 . .
C C13 0.4863(2) -0.47379(17) 0.5986(5) 0.0821(9) Uani d . 1 . .
H H13A 0.4821 -0.5263 0.6282 0.098 Uiso calc R 1 . .
C C12 0.5564(2) -0.43447(15) 0.6328(4) 0.0706(7) Uani d . 1 . .
H H12A 0.6107 -0.4557 0.6911 0.085 Uiso calc R 1 . .
C C1 0.3036(2) 0.3593(2) 1.3692(4) 0.0870(9) Uani d . 1 . .
H H1B 0.3482 0.3383 1.4732 0.104 Uiso calc R 1 . .
C C10 0.0865(2) 0.15199(17) 0.0696(4) 0.0729(8) Uani d . 1 . .
H H10A 0.0897 0.1056 0.0102 0.087 Uiso calc R 1 . .
C C2 0.2564(2) 0.4201(2) 1.3734(5) 0.0848(9) Uani d . 1 . .
H H2B 0.2614 0.4485 1.4776 0.102 Uiso calc R 1 . .

loop_
_atom_site_aniso_label
_atom_site_aniso_U_11
_atom_site_aniso_U_22
_atom_site_aniso_U_33
_atom_site_aniso_U_12
_atom_site_aniso_U_13
_atom_site_aniso_U_23
N1 0.0387(9) 0.0551(10) 0.0519(11) 0.0008(8) 0.0119(9) 0.0000(8)
N2 0.0347(9) 0.0544(10) 0.0500(10) 0.0077(8) 0.0078(8) 0.0012(8)
O4 0.0354(8) 0.0574(9) 0.0832(12) -0.0024(7) 0.0045(8) -0.0060(8)
N4 0.0369(9) 0.0520(11) 0.0563(11) 0.0020(8) 0.0137(9) 0.0018(8)
N5 0.0318(9) 0.0514(11) 0.0601(12) 0.0021(8) 0.0070(8) 0.0029(8)
C6 0.0331(11) 0.0486(12) 0.0574(13) 0.0030(9) 0.0080(10) -0.0008(10)
C17 0.0360(11) 0.0504(12) 0.0527(12) -0.0015(9) 0.0115(10) -0.0065(9)
O1 0.0645(11) 0.0809(12) 0.0594(10) 0.0077(10) 0.0171(9) -0.0046(9)
O2 0.0533(10) 0.0745(11) 0.0689(11) 0.0264(9) -0.0046(9) -0.0126(9)
C7 0.0331(10) 0.0472(11) 0.0530(12) -0.0021(9) 0.0138(10) 0.0000(9)
O3 0.0452(9) 0.0555(9) 0.0781(11) 0.0037(8) 0.0189(9) 0.0055(8)
C18 0.0370(11) 0.0504(12) 0.0522(12) -0.0014(9) 0.0154(10) -0.0022(9)
C15 0.0411(12) 0.0536(13) 0.0572(13) -0.0022(10) 0.0138(11) 0.0001(10)
C5 0.0457(12) 0.0527(12) 0.0616(15) 0.0026(10) 0.0214(12) 0.0041(10)
C16 0.0355(11) 0.0578(14) 0.0616(14) -0.0020(10) 0.0104(10) 0.0026(11)
C4 0.0527(14) 0.0565(13) 0.0638(14) -0.0025(11) 0.0264(12) 0.0006(11)
C8 0.0576(15) 0.0628(14) 0.0552(14) 0.0096(12) 0.0232(12) 0.0058(11)
N3 0.0926(19) 0.0879(16) 0.0512(12) 0.0251(14) 0.0192(12) 0.0123(12)
C21 0.0615(17) 0.0575(15) 0.0865(19) 0.0119(13) 0.0298(15) 0.0192(13)
C11 0.0587(15) 0.0573(13) 0.0621(15) 0.0076(12) 0.0097(12) -0.0028(11)
N6 0.0512(13) 0.0676(14) 0.0881(16) 0.0060(11) 0.0060(12) 0.0147(12)
C14 0.0587(16) 0.0559(15) 0.113(2) -0.0062(13) 0.0302(17) 0.0049(14)
C19 0.0551(14) 0.0523(14) 0.0685(15) -0.0050(11) 0.0145(12) -0.0060(11)
C22 0.0495(14) 0.0530(13) 0.0729(16) -0.0022(11) 0.0073(13) 0.0017(12)
C3 0.081(2) 0.0624(15) 0.086(2) -0.0060(14) 0.0431(18) -0.0135(14)
C9 0.080(2) 0.094(2) 0.0501(14) 0.0059(17) 0.0138(15) 0.0000(14)
C20 0.0716(18) 0.0484(13) 0.0849(19) -0.0006(13) 0.0272(16) 0.0019(12)
C13 0.082(2) 0.0527(15) 0.110(3) 0.0018(15) 0.0400(19) 0.0111(15)
C12 0.0660(17) 0.0595(15) 0.0796(17) 0.0141(13) 0.0246(14) 0.0079(13)
C1 0.078(2) 0.107(3) 0.0601(18) -0.015(2) 0.0146(16) -0.0101(16)
C10 0.0745(18) 0.0722(18) 0.0628(16) -0.0057(15) 0.0206(14) -0.0127(13)
C2 0.103(2) 0.082(2) 0.082(2) -0.0289(18) 0.052(2) -0.0266(16)

loop_
_atom_type_symbol
_atom_type_description
_atom_type_scat_dispersion_real
_atom_type_scat_dispersion_imag
_atom_type_scat_source
C C 0.0033 0.0016 'International Tables Vol C Tables 4.2.6.8 and 6.1.1.4'
H H 0.0000 0.0000 'International Tables Vol C Tables 4.2.6.8 and 6.1.1.4'
N N 0.0061 0.0033 'International Tables Vol C Tables 4.2.6.8 and 6.1.1.4'
O O 0.0106 0.0060 'International Tables Vol C Tables 4.2.6.8 and 6.1.1.4'

loop_
_geom_angle_atom_site_label_1
_geom_angle_atom_site_label_2
_geom_angle_atom_site_label_3
_geom_angle_site_symmetry_1
_geom_angle_site_symmetry_3
_geom_angle
_geom_angle_publ_flag
C5 N1 N2 . . 115.95(18) ?
C6 N2 N1 . . 119.08(17) ?
C6 N2 H2A . . 120.5 ?
N1 N2 H2A . . 120.5 ?
C16 N4 N5 . . 114.65(17) ?
C17 N5 N4 . . 119.75(17) ?
C17 N5 H5A . . 120.1 ?
N4 N5 H5A . . 120.1 ?
O2 C6 N2 . . 122.4(2) ?
O2 C6 C7 . . 120.7(2) ?
N2 C6 C7 . . 116.88(18) ?
O4 C17 N5 . . 122.6(2) ?
O4 C17 C18 . . 121.7(2) ?
N5 C17 C18 . . 115.71(18) ?
C4 O1 C1 . . 105.7(2) ?
C8 C7 C11 . . 117.3(2) ?
C8 C7 C6 . . 123.6(2) ?
C11 C7 C6 . . 119.08(19) ?
C15 O3 C12 . . 105.9(2) ?
C19 C18 C22 . . 117.0(2) ?
C19 C18 C17 . . 119.9(2) ?
C22 C18 C17 . . 123.1(2) ?
C14 C15 O3 . . 109.3(2) ?
C14 C15 C16 . . 131.3(2) ?
O3 C15 C16 . . 119.4(2) ?
N1 C5 C4 . . 121.1(2) ?
N1 C5 H5B . . 119.5 ?
C4 C5 H5B . . 119.5 ?
N4 C16 C15 . . 122.9(2) ?
N4 C16 H16A . . 118.6 ?
C15 C16 H16A . . 118.6 ?
C3 C4 O1 . . 109.9(2) ?
C3 C4 C5 . . 131.7(3) ?
O1 C4 C5 . . 118.4(2) ?
N3 C8 C7 . . 124.0(2) ?
N3 C8 H8A . . 118.0 ?
C7 C8 H8A . . 118.0 ?
C9 N3 C8 . . 116.8(2) ?
N6 C21 C20 . . 123.9(2) ?
N6 C21 H21A . . 118.0 ?
C20 C21 H21A . . 118.0 ?
C10 C11 C7 . . 119.5(2) ?
C10 C11 H11A . . 120.3 ?
C7 C11 H11A . . 120.3 ?
C21 N6 C22 . . 116.5(2) ?
C15 C14 C13 . . 107.2(3) ?
C15 C14 H14A . . 126.4 ?
C13 C14 H14A . . 126.4 ?
C20 C19 C18 . . 119.5(2) ?
C20 C19 H19A . . 120.3 ?
C18 C19 H19A . . 120.3 ?
N6 C22 C18 . . 124.3(2) ?
N6 C22 H22A . . 117.8 ?
C18 C22 H22A . . 117.8 ?
C4 C3 C2 . . 106.9(3) ?
C4 C3 H3B . . 126.5 ?
C2 C3 H3B . . 126.5 ?
N3 C9 C10 . . 124.3(3) ?
N3 C9 H9A . . 117.8 ?
C10 C9 H9A . . 117.8 ?
C21 C20 C19 . . 118.8(2) ?
C21 C20 H20A . . 120.6 ?
C19 C20 H20A . . 120.6 ?
C12 C13 C14 . . 106.7(2) ?
C12 C13 H13A . . 126.7 ?
C14 C13 H13A . . 126.7 ?
C13 C12 O3 . . 110.9(3) ?
C13 C12 H12A . . 124.5 ?
O3 C12 H12A . . 124.5 ?
C2 C1 O1 . . 111.3(3) ?
C2 C1 H1B . . 124.4 ?
O1 C1 H1B . . 124.4 ?
C9 C10 C11 . . 118.1(3) ?
C9 C10 H10A . . 121.0 ?
C11 C10 H10A . . 121.0 ?
C1 C2 C3 . . 106.2(3) ?
C1 C2 H2B . . 126.9 ?
C3 C2 H2B . . 126.9 ?

loop_
_geom_bond_atom_site_label_1
_geom_bond_atom_site_label_2
_geom_bond_site_symmetry_2
_geom_bond_distance
_geom_bond_publ_flag
N1 C5 . 1.277(3) ?
N1 N2 . 1.374(3) ?
N2 C6 . 1.339(3) ?
N2 H2A . 0.8600 ?
O4 C17 . 1.227(3) ?
N4 C16 . 1.269(3) ?
N4 N5 . 1.382(2) ?
N5 C17 . 1.343(3) ?
N5 H5A . 0.8600 ?
C6 O2 . 1.224(3) ?
C6 C7 . 1.482(3) ?
C17 C18 . 1.492(3) ?
O1 C4 . 1.363(3) ?
O1 C1 . 1.363(4) ?
C7 C8 . 1.374(3) ?
C7 C11 . 1.380(3) ?
O3 C15 . 1.363(3) ?
O3 C12 . 1.363(3) ?
C18 C19 . 1.377(3) ?
C18 C22 . 1.386(3) ?
C15 C14 . 1.341(4) ?
C15 C16 . 1.433(3) ?
C5 C4 . 1.432(4) ?
C5 H5B . 0.9300 ?
C16 H16A . 0.9300 ?
C4 C3 . 1.346(4) ?
C8 N3 . 1.329(3) ?
C8 H8A . 0.9300 ?
N3 C9 . 1.319(4) ?
C21 N6 . 1.323(4) ?
C21 C20 . 1.365(4) ?
C21 H21A . 0.9300 ?
C11 C10 . 1.374(4) ?
C11 H11A . 0.9300 ?
N6 C22 . 1.337(3) ?
C14 C13 . 1.401(4) ?
C14 H14A . 0.9300 ?
C19 C20 . 1.374(4) ?
C19 H19A . 0.9300 ?
C22 H22A . 0.9300 ?
C3 C2 . 1.409(5) ?
C3 H3B . 0.9300 ?
C9 C10 . 1.360(4) ?
C9 H9A . 0.9300 ?
C20 H20A . 0.9300 ?
C13 C12 . 1.315(4) ?
C13 H13A . 0.9300 ?
C12 H12A . 0.9300 ?
C1 C2 . 1.327(5) ?
C1 H1B . 0.9300 ?
C10 H10A . 0.9300 ?
C2 H2B . 0.9300 ?

loop_
_geom_hbond_atom_site_label_D
_geom_hbond_atom_site_label_H
_geom_hbond_atom_site_label_A
_geom_hbond_site_symmetry_A
_geom_hbond_distance_DH
_geom_hbond_distance_HA
_geom_hbond_distance_DA
_geom_hbond_angle_DHA
N2 H2A O4 3_455 0.86 2.26 3.080(2) 161
N2 H2A N4 3_455 0.86 2.51 3.112(3) 128
N5 H5A O2 2_554 0.86 2.01 2.843(3) 162
C8 H8A O4 3_455 0.93 2.56 3.433(3) 156
C16 H16A O2 2_554 0.93 2.45 3.228(3) 141
C22 H22A O2 2_554 0.93 2.43 3.260(3) 149
